data_4346720
loop_
_publ_author_name
'Damon, Peter L.'
'Liss, Cameron J.'
'Lewis, Richard A.'
'Morochnik, Simona'
'Szpunar, David E.'
'Telser, Joshua'
'Hayton, Trevor W.'

_publ_section_title
;
 Quantifying the Electron Donor and Acceptor Abilities of the Ketimide
 Ligands in M(N&#x2550;C(t)Bu2)4 (M = V, Nb, Ta).
;
_journal_issue 20
_journal_name_full 'Inorganic chemistry'
_journal_page_first 10081
_journal_page_last 10095
_journal_paper_doi 10.1021/acs.inorgchem.5b02017
_journal_volume 54
_journal_year 2015
_chemical_formula_sum 'C37 H72 F3 N4 O3 S Ta'
_chemical_formula_weight 891.01
_space_group_IT_number 14
_space_group_name_Hall '-P 2yn'
_space_group_name_H-M_alt 'P 1 21/n 1'
_symmetry_cell_setting monoclinic
_symmetry_space_group_name_H-M 'P 1 21/n 1'
_atom_sites_solution_hydrogens geom
_atom_sites_solution_primary direct
_atom_sites_solution_secondary difmap
_audit_creation_method SHELXL-97
_cell_angle_alpha 90.00
_cell_angle_beta 93.733(2)
_cell_angle_gamma 90.00
_cell_formula_units_Z 4
_cell_length_a 12.1493(6)
_cell_length_b 19.4996(11)
_cell_length_c 18.1579(9)
_cell_measurement_temperature 100(2)
_cell_volume 4292.6(4)
_computing_structure_refinement 'SHELXL-97 (Sheldrick, 2008)'
_computing_structure_solution 'SHELXS-97 (Sheldrick, 2008)'
_diffrn_ambient_temperature 100(2)
_diffrn_measured_fraction_theta_full 0.993
_diffrn_measured_fraction_theta_max 0.993
_diffrn_measurement_device_type 'Bruker Kappa Apex II'
_diffrn_measurement_method 'Omega scan'
_diffrn_radiation_monochromator graphite
_diffrn_radiation_source 'fine-focus sealed tube'
_diffrn_radiation_type MoK\a
_diffrn_radiation_wavelength 0.71073
_diffrn_reflns_av_R_equivalents 0.0370
_diffrn_reflns_av_sigmaI/netI 0.0587
_diffrn_reflns_limit_h_max 15
_diffrn_reflns_limit_h_min -16
_diffrn_reflns_limit_k_max 26
_diffrn_reflns_limit_k_min -24
_diffrn_reflns_limit_l_max 24
_diffrn_reflns_limit_l_min -15
_diffrn_reflns_number 27467
_diffrn_reflns_theta_full 28.48
_diffrn_reflns_theta_max 28.48
_diffrn_reflns_theta_min 1.53
_exptl_absorpt_coefficient_mu 2.655
_exptl_absorpt_correction_T_max 0.7457
_exptl_absorpt_correction_T_min 0.5844
_exptl_absorpt_correction_type multi-scan
_exptl_absorpt_process_details sadabs
_exptl_crystal_colour red
_exptl_crystal_density_diffrn 1.374
_exptl_crystal_density_method 'not measured'
_exptl_crystal_description block
_exptl_crystal_F_000 1800
_exptl_crystal_size_max 0.15
_exptl_crystal_size_mid 0.12
_exptl_crystal_size_min 0.12
_refine_diff_density_max 1.007
_refine_diff_density_min -0.613
_refine_diff_density_rms 0.122
_refine_ls_extinction_method none
_refine_ls_goodness_of_fit_ref 1.045
_refine_ls_hydrogen_treatment mixed
_refine_ls_matrix_type full
_refine_ls_number_parameters 482
_refine_ls_number_reflns 10781
_refine_ls_number_restraints 0
_refine_ls_restrained_S_all 1.045
_refine_ls_R_factor_all 0.0511
_refine_ls_R_factor_gt 0.0317
_refine_ls_shift/su_max 0.002
_refine_ls_shift/su_mean 0.000
_refine_ls_structure_factor_coef Fsqd
_refine_ls_weighting_details 'calc w=1/[\s^2^(Fo^2^)+(0.0252P)^2^+0.0000P] where P=(Fo^2^+2Fc^2^)/3'
_refine_ls_weighting_scheme calc
_refine_ls_wR_factor_gt 0.0616
_refine_ls_wR_factor_ref 0.0666
_reflns_number_gt 8315
_reflns_number_total 10781
_reflns_threshold_expression >2sigma(I)
_cod_data_source_file ic5b02017_si_001.cif
_cod_data_source_block complex6
_cod_original_sg_symbol_H-M 'P 21/n'
_cod_database_code 4346720

loop_
_symmetry_equiv_pos_as_xyz
'x, y, z'
'-x+1/2, y+1/2, -z+1/2'
'-x, -y, -z'
'x-1/2, -y-1/2, z-1/2'

loop_
_atom_site_label
_atom_site_type_symbol
_atom_site_fract_x
_atom_site_fract_y
_atom_site_fract_z
_atom_site_U_iso_or_equiv
_atom_site_adp_type
_atom_site_occupancy
_atom_site_symmetry_multiplicity
_atom_site_calc_flag
_atom_site_refinement_flags
Ta1 Ta 0.160731(10) 0.224406(6) 0.482991(6) 0.01135(4) Uani 1 1 d .
S1 S 0.14985(7) 0.25801(5) 0.67094(4) 0.02157(19) Uani 1 1 d .
F1 F 0.17496(18) 0.39015(11) 0.69394(11) 0.0431(6) Uani 1 1 d .
F2 F 0.00608(18) 0.35657(12) 0.68428(11) 0.0450(6) Uani 1 1 d .
F3 F 0.10693(17) 0.33489(11) 0.78266(9) 0.0395(5) Uani 1 1 d .
O1 O 0.0663(2) 0.21066(12) 0.68932(12) 0.0349(7) Uani 1 1 d .
O2 O 0.2583(2) 0.24801(14) 0.70368(12) 0.0366(7) Uani 1 1 d .
N2 N 0.1480(2) 0.16554(12) 0.39734(12) 0.0139(5) Uani 1 1 d .
O3 O 0.14620(18) 0.27435(10) 0.59169(10) 0.0190(5) Uani 1 1 d .
C100 C 0.1368(3) 0.12653(16) 0.34103(16) 0.0174(7) Uani 1 1 d .
C101 C 0.0371(3) 0.14114(18) 0.28467(16) 0.0249(8) Uani 1 1 d .
N3 N 0.0095(2) 0.25970(13) 0.47394(13) 0.0184(6) Uani 1 1 d .
C2 C -0.0871(3) 0.28329(16) 0.47671(16) 0.0185(7) Uani 1 1 d .
C3 C -0.1060(3) 0.35859(18) 0.45019(17) 0.0242(8) Uani 1 1 d .
C4 C -0.0777(3) 0.40653(18) 0.51634(18) 0.0321(9) Uani 1 1 d .
H4A H -0.0023 0.3973 0.5364 0.048 Uiso 1 1 calc R
H4B H -0.1294 0.3984 0.5547 0.048 Uiso 1 1 calc R
H4C H -0.0834 0.4544 0.5000 0.048 Uiso 1 1 calc R
C5 C -0.2240(3) 0.3752(2) 0.4182(2) 0.0390(10) Uani 1 1 d .
H5A H -0.2277 0.4233 0.4026 0.058 Uiso 1 1 calc R
H5B H -0.2765 0.3672 0.4560 0.058 Uiso 1 1 calc R
H5C H -0.2425 0.3455 0.3756 0.058 Uiso 1 1 calc R
C6 C -0.0273(3) 0.3756(2) 0.39056(19) 0.0395(10) Uani 1 1 d .
H6A H -0.0403 0.4228 0.3735 0.059 Uiso 1 1 calc R
H6B H -0.0403 0.3439 0.3490 0.059 Uiso 1 1 calc R
H6C H 0.0490 0.3710 0.4109 0.059 Uiso 1 1 calc R
C7 C -0.1775(3) 0.23849(19) 0.50967(17) 0.0240(8) Uani 1 1 d .
C8 C -0.1267(3) 0.1706(2) 0.53802(18) 0.0321(9) Uani 1 1 d .
H8A H -0.0668 0.1801 0.5754 0.048 Uiso 1 1 calc R
H8B H -0.0974 0.1455 0.4968 0.048 Uiso 1 1 calc R
H8C H -0.1834 0.1429 0.5599 0.048 Uiso 1 1 calc R
C9 C -0.2244(3) 0.2748(2) 0.57638(19) 0.0374(10) Uani 1 1 d .
H9A H -0.2760 0.2441 0.5994 0.056 Uiso 1 1 calc R
H9B H -0.2631 0.3166 0.5597 0.056 Uiso 1 1 calc R
H9C H -0.1639 0.2867 0.6124 0.056 Uiso 1 1 calc R
C10 C -0.2716(3) 0.22081(19) 0.45084(19) 0.0319(9) Uani 1 1 d .
H10A H -0.2397 0.2063 0.4051 0.048 Uiso 1 1 calc R
H10B H -0.3178 0.2614 0.4411 0.048 Uiso 1 1 calc R
H10C H -0.3165 0.1836 0.4692 0.048 Uiso 1 1 calc R
N4 N 0.2560(2) 0.29302(12) 0.44579(12) 0.0129(5) Uani 1 1 d .
C12 C 0.3170(2) 0.34001(15) 0.42307(15) 0.0143(6) Uani 1 1 d .
C13 C 0.3457(3) 0.40265(16) 0.47327(16) 0.0174(7) Uani 1 1 d .
C14 C 0.3105(3) 0.46984(16) 0.43510(17) 0.0221(7) Uani 1 1 d .
H14A H 0.2315 0.4680 0.4201 0.033 Uiso 1 1 calc R
H14B H 0.3526 0.4764 0.3914 0.033 Uiso 1 1 calc R
H14C H 0.3247 0.5082 0.4693 0.033 Uiso 1 1 calc R
C15 C 0.4701(3) 0.40288(17) 0.49758(17) 0.0240(8) Uani 1 1 d .
H15A H 0.4838 0.4351 0.5386 0.036 Uiso 1 1 calc R
H15B H 0.5124 0.4170 0.4560 0.036 Uiso 1 1 calc R
H15C H 0.4929 0.3567 0.5135 0.036 Uiso 1 1 calc R
C16 C 0.2829(3) 0.39755(17) 0.54394(16) 0.0238(8) Uani 1 1 d .
H16A H 0.2037 0.3934 0.5307 0.036 Uiso 1 1 calc R
H16B H 0.2967 0.4389 0.5739 0.036 Uiso 1 1 calc R
H16C H 0.3084 0.3571 0.5723 0.036 Uiso 1 1 calc R
C17 C 0.3547(3) 0.33439(16) 0.34294(15) 0.0184(7) Uani 1 1 d .
C18 C 0.3713(3) 0.25841(16) 0.32489(17) 0.0245(8) Uani 1 1 d .
H18A H 0.3015 0.2338 0.3284 0.037 Uiso 1 1 calc R
H18B H 0.4273 0.2388 0.3600 0.037 Uiso 1 1 calc R
H18C H 0.3956 0.2541 0.2747 0.037 Uiso 1 1 calc R
C19 C 0.4618(3) 0.37151(18) 0.32695(17) 0.0264(8) Uani 1 1 d .
H19A H 0.4754 0.3663 0.2746 0.040 Uiso 1 1 calc R
H19B H 0.5234 0.3516 0.3573 0.040 Uiso 1 1 calc R
H19C H 0.4551 0.4203 0.3387 0.040 Uiso 1 1 calc R
C20 C 0.2594(3) 0.36181(17) 0.29137(16) 0.0246(8) Uani 1 1 d .
H20A H 0.2522 0.4114 0.2984 0.037 Uiso 1 1 calc R
H20B H 0.1906 0.3391 0.3028 0.037 Uiso 1 1 calc R
H1 H 0.2746 0.3524 0.2400 0.037 Uiso 1 1 calc R
N1 N 0.2486(2) 0.16028(13) 0.54512(12) 0.0150(6) Uani 1 1 d .
C22 C 0.3053(3) 0.11769(16) 0.58401(14) 0.0150(7) Uani 1 1 d .
C23 C 0.2473(3) 0.05339(16) 0.61503(16) 0.0215(7) Uani 1 1 d .
C24 C 0.3089(3) -0.01329(17) 0.60196(19) 0.0306(9) Uani 1 1 d .
H24A H 0.3818 -0.0117 0.6284 0.046 Uiso 1 1 calc R
H24B H 0.3174 -0.0190 0.5490 0.046 Uiso 1 1 calc R
H24C H 0.2669 -0.0520 0.6201 0.046 Uiso 1 1 calc R
C25 C 0.2321(3) 0.06152(19) 0.69859(17) 0.0352(9) Uani 1 1 d .
H25A H 0.1814 0.0262 0.7145 0.053 Uiso 1 1 calc R
H25B H 0.2017 0.1070 0.7080 0.053 Uiso 1 1 calc R
H25C H 0.3037 0.0565 0.7262 0.053 Uiso 1 1 calc R
C26 C 0.1310(3) 0.04724(18) 0.57675(19) 0.0324(9) Uani 1 1 d .
H26A H 0.1364 0.0451 0.5232 0.049 Uiso 1 1 calc R
H26B H 0.0870 0.0873 0.5890 0.049 Uiso 1 1 calc R
H26C H 0.0955 0.0055 0.5936 0.049 Uiso 1 1 calc R
C27 C 0.4312(3) 0.13223(16) 0.59749(16) 0.0184(7) Uani 1 1 d .
C28 C 0.4745(3) 0.1204(2) 0.67733(17) 0.0346(9) Uani 1 1 d .
H28A H 0.5511 0.1362 0.6839 0.052 Uiso 1 1 calc R
H28B H 0.4710 0.0714 0.6889 0.052 Uiso 1 1 calc R
H28C H 0.4291 0.1461 0.7105 0.052 Uiso 1 1 calc R
C29 C 0.4532(3) 0.20678(16) 0.57822(18) 0.0231(8) Uani 1 1 d .
H29A H 0.4100 0.2368 0.6085 0.035 Uiso 1 1 calc R
H29B H 0.4319 0.2147 0.5259 0.035 Uiso 1 1 calc R
H29C H 0.5319 0.2168 0.5878 0.035 Uiso 1 1 calc R
C30 C 0.4988(3) 0.08789(17) 0.54669(17) 0.0258(8) Uani 1 1 d .
H30A H 0.5774 0.0978 0.5565 0.039 Uiso 1 1 calc R
H30B H 0.4768 0.0984 0.4950 0.039 Uiso 1 1 calc R
H30C H 0.4850 0.0393 0.5563 0.039 Uiso 1 1 calc R
C31 C 0.1080(3) 0.33958(19) 0.70931(17) 0.0272(8) Uani 1 1 d .
C32 C 0.2209(3) 0.06881(16) 0.33075(16) 0.0191(7) Uani 1 1 d .
C33 C 0.3154(3) 0.07445(18) 0.38980(17) 0.0265(8) Uani 1 1 d .
H33A H 0.3493 0.1199 0.3874 0.040 Uiso 1 1 calc R
H33B H 0.3707 0.0392 0.3814 0.040 Uiso 1 1 calc R
H33C H 0.2870 0.0679 0.4386 0.040 Uiso 1 1 calc R
C34 C 0.1664(3) -0.00097(17) 0.34042(19) 0.0364(10) Uani 1 1 d .
H34A H 0.1335 -0.0025 0.3883 0.055 Uiso 1 1 calc R
H34B H 0.2220 -0.0372 0.3384 0.055 Uiso 1 1 calc R
H34C H 0.1088 -0.0079 0.3008 0.055 Uiso 1 1 calc R
C35 C 0.2725(3) 0.07305(18) 0.25518(17) 0.0282(8) Uani 1 1 d .
H35A H 0.2154 0.0644 0.2156 0.042 Uiso 1 1 calc R
H35B H 0.3309 0.0386 0.2531 0.042 Uiso 1 1 calc R
H35C H 0.3038 0.1188 0.2490 0.042 Uiso 1 1 calc R
C37 C -0.0640(3) 0.1490(3) 0.3262(2) 0.0592(14) Uani 1 1 d .
H37A H -0.0518 0.1847 0.3639 0.089 Uiso 1 1 calc R
H37B H -0.0805 0.1054 0.3501 0.089 Uiso 1 1 calc R
H37C H -0.1263 0.1620 0.2921 0.089 Uiso 1 1 calc R
C103 C -0.0015(6) 0.0724(4) 0.2386(4) 0.0200(17) Uani 0.50 1 d P
C105 C 0.0243(9) 0.1065(6) 0.2108(5) 0.059(3) Uani 0.50 1 d P
C106 C 0.0485(10) 0.2228(5) 0.2628(6) 0.056(4) Uani 0.50 1 d P
C107 C 0.0725(11) 0.1918(5) 0.2323(6) 0.052(3) Uani 0.50 1 d P

loop_
_atom_site_aniso_label
_atom_site_aniso_U_11
_atom_site_aniso_U_22
_atom_site_aniso_U_33
_atom_site_aniso_U_23
_atom_site_aniso_U_13
_atom_site_aniso_U_12
Ta1 0.00992(7) 0.01209(7) 0.01206(6) -0.00003(5) 0.00089(4) -0.00064(6)
S1 0.0215(5) 0.0285(5) 0.0150(4) -0.0024(3) 0.0037(3) -0.0006(4)
F1 0.0552(16) 0.0326(13) 0.0436(13) -0.0157(10) 0.0198(11) -0.0117(12)
F2 0.0359(14) 0.0591(16) 0.0397(12) -0.0174(11) -0.0011(10) 0.0216(12)
F3 0.0483(14) 0.0533(14) 0.0177(10) -0.0126(10) 0.0074(9) 0.0001(12)
O1 0.0429(17) 0.0344(15) 0.0296(13) -0.0012(11) 0.0181(11) -0.0155(13)
O2 0.0312(17) 0.0506(17) 0.0268(13) -0.0096(12) -0.0070(11) 0.0107(14)
N2 0.0143(14) 0.0135(14) 0.0137(12) 0.0023(10) -0.0002(10) -0.0007(12)
O3 0.0227(13) 0.0199(12) 0.0148(10) -0.0022(9) 0.0037(9) -0.0016(11)
C100 0.0183(18) 0.0156(17) 0.0183(16) -0.0009(13) 0.0010(13) -0.0019(14)
C101 0.023(2) 0.034(2) 0.0167(16) -0.0011(15) -0.0059(14) -0.0008(17)
N3 0.0143(15) 0.0239(16) 0.0168(13) -0.0017(11) 0.0001(10) 0.0016(12)
C2 0.0135(17) 0.0247(19) 0.0169(15) -0.0043(14) -0.0011(12) -0.0001(15)
C3 0.0170(19) 0.027(2) 0.0283(18) 0.0010(15) 0.0013(14) 0.0070(16)
C4 0.027(2) 0.029(2) 0.040(2) -0.0031(17) 0.0027(16) 0.0022(18)
C5 0.033(2) 0.037(2) 0.046(2) -0.0020(19) -0.0046(18) 0.015(2)
C6 0.041(3) 0.036(2) 0.043(2) 0.0155(19) 0.0139(18) 0.012(2)
C7 0.0129(19) 0.034(2) 0.0254(18) -0.0022(15) 0.0015(14) -0.0042(16)
C8 0.024(2) 0.039(2) 0.0342(19) 0.0083(18) 0.0035(15) -0.0121(19)
C9 0.023(2) 0.058(3) 0.033(2) -0.0060(19) 0.0104(16) -0.007(2)
C10 0.019(2) 0.040(2) 0.036(2) -0.0016(18) -0.0015(15) -0.0053(18)
N4 0.0106(14) 0.0140(14) 0.0140(12) 0.0010(10) 0.0001(10) 0.0024(11)
C12 0.0110(16) 0.0152(17) 0.0163(15) 0.0025(13) -0.0009(12) 0.0038(14)
C13 0.0165(18) 0.0166(17) 0.0191(16) -0.0021(13) 0.0023(13) -0.0027(15)
C14 0.0229(19) 0.0162(18) 0.0275(18) -0.0036(14) 0.0034(14) -0.0027(15)
C15 0.021(2) 0.0191(18) 0.0318(19) 0.0018(15) -0.0009(14) -0.0074(16)
C16 0.032(2) 0.0173(18) 0.0228(17) -0.0069(14) 0.0053(14) -0.0057(16)
C17 0.0237(19) 0.0141(17) 0.0181(15) -0.0002(13) 0.0079(13) -0.0028(15)
C18 0.032(2) 0.0197(19) 0.0237(17) -0.0028(14) 0.0155(15) -0.0033(16)
C19 0.025(2) 0.027(2) 0.0295(18) -0.0025(15) 0.0166(14) -0.0055(17)
C20 0.036(2) 0.0225(19) 0.0153(16) 0.0009(14) 0.0034(14) -0.0019(17)
N1 0.0132(14) 0.0211(15) 0.0106(12) -0.0030(11) -0.0001(10) -0.0018(12)
C22 0.0199(18) 0.0156(17) 0.0095(14) -0.0032(12) -0.0002(12) -0.0022(14)
C23 0.026(2) 0.0158(17) 0.0233(17) 0.0084(14) 0.0021(14) -0.0021(15)
C24 0.032(2) 0.0193(19) 0.041(2) 0.0060(16) 0.0029(16) -0.0024(17)
C25 0.046(3) 0.031(2) 0.029(2) 0.0103(16) 0.0102(17) -0.005(2)
C26 0.030(2) 0.024(2) 0.043(2) 0.0094(17) 0.0042(17) -0.0088(18)
C27 0.0187(18) 0.0176(18) 0.0182(16) 0.0008(13) -0.0035(13) 0.0006(15)
C28 0.031(2) 0.043(2) 0.0285(19) 0.0007(17) -0.0135(16) -0.001(2)
C29 0.0150(18) 0.0205(19) 0.0338(19) -0.0050(14) 0.0015(14) -0.0018(15)
C30 0.0162(19) 0.026(2) 0.0346(19) -0.0027(16) -0.0029(14) 0.0037(16)
C31 0.027(2) 0.036(2) 0.0187(17) -0.0086(15) 0.0043(14) -0.0031(19)
C32 0.0244(19) 0.0144(17) 0.0185(16) -0.0039(13) 0.0014(13) 0.0001(15)
C33 0.030(2) 0.0234(19) 0.0264(18) -0.0025(15) 0.0016(15) 0.0108(17)
C34 0.051(3) 0.019(2) 0.039(2) -0.0070(16) 0.0074(18) -0.0075(19)
C35 0.027(2) 0.031(2) 0.0268(18) -0.0050(15) 0.0064(15) 0.0008(18)
C37 0.026(2) 0.113(4) 0.036(2) 0.004(2) -0.0159(18) 0.009(3)
C103 0.023(4) 0.022(4) 0.014(4) -0.005(3) -0.004(3) -0.004(3)
C105 0.070(8) 0.082(9) 0.023(5) -0.025(5) -0.026(5) 0.023(7)
C106 0.071(8) 0.029(6) 0.059(7) 0.038(5) -0.051(6) -0.023(6)
C107 0.076(8) 0.027(6) 0.047(7) 0.019(4) -0.035(6) -0.026(6)

loop_
_atom_type_symbol
_atom_type_description
_atom_type_scat_dispersion_real
_atom_type_scat_dispersion_imag
_atom_type_scat_source
C C 0.0033 0.0016 'International Tables Vol C Tables 4.2.6.8 and 6.1.1.4'
H H 0.0000 0.0000 'International Tables Vol C Tables 4.2.6.8 and 6.1.1.4'
N N 0.0061 0.0033 'International Tables Vol C Tables 4.2.6.8 and 6.1.1.4'
O O 0.0106 0.0060 'International Tables Vol C Tables 4.2.6.8 and 6.1.1.4'
F F 0.0171 0.0103 'International Tables Vol C Tables 4.2.6.8 and 6.1.1.4'
S S 0.1246 0.1234 'International Tables Vol C Tables 4.2.6.8 and 6.1.1.4'
Ta Ta -0.7052 6.5227 'International Tables Vol C Tables 4.2.6.8 and 6.1.1.4'

loop_
_geom_angle_atom_site_label_1
_geom_angle_atom_site_label_2
_geom_angle_atom_site_label_3
_geom_angle
N4 Ta1 N2 98.58(10)
N4 Ta1 N1 109.23(10)
N2 Ta1 N1 95.54(10)
N4 Ta1 N3 108.03(10)
N2 Ta1 N3 96.65(10)
N1 Ta1 N3 138.37(10)
N4 Ta1 O3 95.27(9)
N2 Ta1 O3 166.11(9)
N1 Ta1 O3 80.76(8)
N3 Ta1 O3 77.99(9)
O2 S1 O1 117.83(17)
O2 S1 O3 113.96(14)
O1 S1 O3 113.08(13)
O2 S1 C31 103.50(16)
O1 S1 C31 104.77(16)
O3 S1 C31 101.15(14)
C100 N2 Ta1 178.4(2)
S1 O3 Ta1 140.88(13)
N2 C100 C32 119.7(3)
N2 C100 C101 117.1(3)
C32 C100 C101 123.2(3)
C107 C101 C37 123.3(6)
C107 C101 C105 74.9(6)
C37 C101 C105 117.3(5)
C107 C101 C100 107.6(5)
C37 C101 C100 108.5(3)
C105 C101 C100 122.3(5)
C107 C101 C103 108.1(5)
C37 C101 C103 97.2(4)
C105 C101 C103 33.2(4)
C100 C101 C103 111.8(4)
C107 C101 C106 32.2(6)
C37 C101 C106 96.2(6)
C105 C101 C106 102.9(6)
C100 C101 C106 105.1(4)
C103 C101 C106 134.0(5)
C2 N3 Ta1 172.9(2)
N3 C2 C7 119.5(3)
N3 C2 C3 116.7(3)
C7 C2 C3 123.7(3)
C6 C3 C4 107.6(3)
C6 C3 C5 107.2(3)
C4 C3 C5 108.7(3)
C6 C3 C2 109.7(3)
C4 C3 C2 108.0(3)
C5 C3 C2 115.4(3)
C3 C4 H4A 109.5
C3 C4 H4B 109.5
H4A C4 H4B 109.5
C3 C4 H4C 109.5
H4A C4 H4C 109.5
H4B C4 H4C 109.5
C3 C5 H5A 109.5
C3 C5 H5B 109.5
H5A C5 H5B 109.5
C3 C5 H5C 109.5
H5A C5 H5C 109.5
H5B C5 H5C 109.5
C3 C6 H6A 109.5
C3 C6 H6B 109.5
H6A C6 H6B 109.5
C3 C6 H6C 109.5
H6A C6 H6C 109.5
H6B C6 H6C 109.5
C8 C7 C10 107.5(3)
C8 C7 C9 107.1(3)
C10 C7 C9 110.4(3)
C8 C7 C2 109.6(3)
C10 C7 C2 111.6(3)
C9 C7 C2 110.5(3)
C7 C8 H8A 109.5
C7 C8 H8B 109.5
H8A C8 H8B 109.5
C7 C8 H8C 109.5
H8A C8 H8C 109.5
H8B C8 H8C 109.5
C7 C9 H9A 109.5
C7 C9 H9B 109.5
H9A C9 H9B 109.5
C7 C9 H9C 109.5
H9A C9 H9C 109.5
H9B C9 H9C 109.5
C7 C10 H10A 109.5
C7 C10 H10B 109.5
H10A C10 H10B 109.5
C7 C10 H10C 109.5
H10A C10 H10C 109.5
H10B C10 H10C 109.5
C12 N4 Ta1 177.6(2)
N4 C12 C13 119.5(2)
N4 C12 C17 117.9(3)
C13 C12 C17 122.4(3)
C14 C13 C16 107.1(3)
C14 C13 C12 111.3(2)
C16 C13 C12 109.6(2)
C14 C13 C15 111.5(3)
C16 C13 C15 106.9(2)
C12 C13 C15 110.4(3)
C13 C14 H14A 109.5
C13 C14 H14B 109.5
H14A C14 H14B 109.5
C13 C14 H14C 109.5
H14A C14 H14C 109.5
H14B C14 H14C 109.5
C13 C15 H15A 109.5
C13 C15 H15B 109.5
H15A C15 H15B 109.5
C13 C15 H15C 109.5
H15A C15 H15C 109.5
H15B C15 H15C 109.5
C13 C16 H16A 109.5
C13 C16 H16B 109.5
H16A C16 H16B 109.5
C13 C16 H16C 109.5
H16A C16 H16C 109.5
H16B C16 H16C 109.5
C20 C17 C19 109.6(3)
C20 C17 C18 108.1(3)
C19 C17 C18 106.9(3)
C20 C17 C12 106.8(2)
C19 C17 C12 116.7(3)
C18 C17 C12 108.6(2)
C17 C18 H18A 109.5
C17 C18 H18B 109.5
H18A C18 H18B 109.5
C17 C18 H18C 109.5
H18A C18 H18C 109.5
H18B C18 H18C 109.5
C17 C19 H19A 109.5
C17 C19 H19B 109.5
H19A C19 H19B 109.5
C17 C19 H19C 109.5
H19A C19 H19C 109.5
H19B C19 H19C 109.5
C17 C20 H20A 109.5
C17 C20 H20B 109.5
H20A C20 H20B 109.5
C17 C20 H1 109.5
H20A C20 H1 109.5
H20B C20 H1 109.5
C22 N1 Ta1 178.5(2)
N1 C22 C27 117.4(3)
N1 C22 C23 119.2(3)
C27 C22 C23 123.4(3)
C26 C23 C24 108.0(3)
C26 C23 C25 106.7(3)
C24 C23 C25 109.3(3)
C26 C23 C22 108.8(3)
C24 C23 C22 113.0(3)
C25 C23 C22 110.9(3)
C23 C24 H24A 109.5
C23 C24 H24B 109.5
H24A C24 H24B 109.5
C23 C24 H24C 109.5
H24A C24 H24C 109.5
H24B C24 H24C 109.5
C23 C25 H25A 109.5
C23 C25 H25B 109.5
H25A C25 H25B 109.5
C23 C25 H25C 109.5
H25A C25 H25C 109.5
H25B C25 H25C 109.5
C23 C26 H26A 109.5
C23 C26 H26B 109.5
H26A C26 H26B 109.5
C23 C26 H26C 109.5
H26A C26 H26C 109.5
H26B C26 H26C 109.5
C29 C27 C28 107.9(3)
C29 C27 C30 106.8(3)
C28 C27 C30 108.6(3)
C29 C27 C22 108.8(3)
C28 C27 C22 113.3(3)
C30 C27 C22 111.1(2)
C27 C28 H28A 109.5
C27 C28 H28B 109.5
H28A C28 H28B 109.5
C27 C28 H28C 109.5
H28A C28 H28C 109.5
H28B C28 H28C 109.5
C27 C29 H29A 109.5
C27 C29 H29B 109.5
H29A C29 H29B 109.5
C27 C29 H29C 109.5
H29A C29 H29C 109.5
H29B C29 H29C 109.5
C27 C30 H30A 109.5
C27 C30 H30B 109.5
H30A C30 H30B 109.5
C27 C30 H30C 109.5
H30A C30 H30C 109.5
H30B C30 H30C 109.5
F1 C31 F2 108.3(3)
F1 C31 F3 108.0(3)
F2 C31 F3 106.7(3)
F1 C31 S1 112.4(2)
F2 C31 S1 111.3(2)
F3 C31 S1 110.0(2)
C33 C32 C34 107.2(3)
C33 C32 C35 106.9(3)
C34 C32 C35 110.7(3)
C33 C32 C100 109.7(2)
C34 C32 C100 109.9(3)
C35 C32 C100 112.2(3)
C32 C33 H33A 109.5
C32 C33 H33B 109.5
H33A C33 H33B 109.5
C32 C33 H33C 109.5
H33A C33 H33C 109.5
H33B C33 H33C 109.5
C32 C34 H34A 109.5
C32 C34 H34B 109.5
H34A C34 H34B 109.5
C32 C34 H34C 109.5
H34A C34 H34C 109.5
H34B C34 H34C 109.5
C32 C35 H35A 109.5
C32 C35 H35B 109.5
H35A C35 H35B 109.5
C32 C35 H35C 109.5
H35A C35 H35C 109.5
H35B C35 H35C 109.5
C101 C37 H37A 109.5
C101 C37 H37B 109.5
H37A C37 H37B 109.5
C101 C37 H37C 109.5
H37A C37 H37C 109.5
H37B C37 H37C 109.5
C105 C103 C101 65.3(8)
C103 C105 C107 132.9(10)
C103 C105 C101 81.5(8)
C107 C105 C101 51.4(5)
C107 C106 C101 61.7(10)
C106 C107 C101 86.1(13)
C106 C107 C105 130.9(17)
C101 C107 C105 53.7(4)

loop_
_geom_bond_atom_site_label_1
_geom_bond_atom_site_label_2
_geom_bond_distance
Ta1 N4 1.921(2)
Ta1 N2 1.931(2)
Ta1 N1 1.955(2)
Ta1 N3 1.959(3)
Ta1 O3 2.2183(19)
S1 O2 1.424(3)
S1 O1 1.428(2)
S1 O3 1.472(2)
S1 C31 1.822(4)
F1 C31 1.320(4)
F2 C31 1.333(4)
F3 C31 1.336(3)
N2 C100 1.275(3)
C100 C32 1.540(4)
C100 C101 1.560(4)
C101 C107 1.456(11)
C101 C37 1.491(5)
C101 C105 1.500(9)
C101 C103 1.633(8)
C101 C106 1.650(10)
N3 C2 1.264(4)
C2 C7 1.553(4)
C2 C3 1.558(4)
C3 C6 1.527(4)
C3 C4 1.543(4)
C3 C5 1.545(4)
C4 H4A 0.9800
C4 H4B 0.9800
C4 H4C 0.9800
C5 H5A 0.9800
C5 H5B 0.9800
C5 H5C 0.9800
C6 H6A 0.9800
C6 H6B 0.9800
C6 H6C 0.9800
C7 C8 1.535(5)
C7 C10 1.552(4)
C7 C9 1.544(4)
C8 H8A 0.9800
C8 H8B 0.9800
C8 H8C 0.9800
C9 H9A 0.9800
C9 H9B 0.9800
C9 H9C 0.9800
C10 H10A 0.9800
C10 H10B 0.9800
C10 H10C 0.9800
N4 C12 1.264(4)
C12 C13 1.550(4)
C12 C17 1.557(4)
C13 C14 1.530(4)
C13 C16 1.538(4)
C13 C15 1.547(4)
C14 H14A 0.9800
C14 H14B 0.9800
C14 H14C 0.9800
C15 H15A 0.9800
C15 H15B 0.9800
C15 H15C 0.9800
C16 H16A 0.9800
C16 H16B 0.9800
C16 H16C 0.9800
C17 C20 1.537(4)
C17 C19 1.533(4)
C17 C18 1.533(4)
C18 H18A 0.9800
C18 H18B 0.9800
C18 H18C 0.9800
C19 H19A 0.9800
C19 H19B 0.9800
C19 H19C 0.9800
C20 H20A 0.9800
C20 H20B 0.9800
C20 H1 0.9800
N1 C22 1.264(4)
C22 C27 1.559(4)
C22 C23 1.561(4)
C23 C26 1.538(5)
C23 C24 1.526(4)
C23 C25 1.548(4)
C24 H24A 0.9800
C24 H24B 0.9800
C24 H24C 0.9800
C25 H25A 0.9800
C25 H25B 0.9800
C25 H25C 0.9800
C26 H26A 0.9800
C26 H26B 0.9800
C26 H26C 0.9800
C27 C29 1.523(4)
C27 C28 1.527(4)
C27 C30 1.540(4)
C28 H28A 0.9800
C28 H28B 0.9800
C28 H28C 0.9800
C29 H29A 0.9800
C29 H29B 0.9800
C29 H29C 0.9800
C30 H30A 0.9800
C30 H30B 0.9800
C30 H30C 0.9800
C32 C33 1.523(4)
C32 C34 1.528(4)
C32 C35 1.547(4)
C33 H33A 0.9800
C33 H33B 0.9800
C33 H33C 0.9800
C34 H34A 0.9800
C34 H34B 0.9800
C34 H34C 0.9800
C35 H35A 0.9800
C35 H35B 0.9800
C35 H35C 0.9800
C37 H37A 0.9800
C37 H37B 0.9800
C37 H37C 0.9800
C103 C105 0.904(11)
C105 C107 1.798(15)
C106 C107 0.881(14)
